data_7007255
loop_
_publ_author_name
'Lonnon, David G.'
'Craig, Donald C.'
'Colbran, Stephen B.'

_publ_section_title
;
 Rhodium, palladium and platinum complexes of tris(pyridylalkyl)amine
 and tris(benzimidazolylmethyl)amine N4-tripodal ligands.
;
_journal_issue 31
_journal_name_full 'Dalton transactions (Cambridge, England : 2003)'
_journal_page_first 3785
_journal_page_last 3797
_journal_paper_doi 10.1039/b602556k
_journal_year 2006
_chemical_formula_moiety 'C24 H21 Cl2 Rh N7 1+,Cl -1,C2 H6 O S,H2 O'
_chemical_formula_sum 'C26 H29 Cl3 N7 O2 Rh S'
_chemical_formula_weight 712.9
_space_group_IT_number 14
_symmetry_cell_setting monoclinic
_symmetry_space_group_name_Hall '-P 2ybc'
_symmetry_space_group_name_H-M 'P 1 21/c 1'
_atom_type_scat_source 'International Tables for X-ray Crystallography, Vol. IV'
_audit_creation_method 'RAELSPUB and manual entry'
_cell_angle_alpha 90
_cell_angle_beta 101.65(2)
_cell_angle_gamma 90
_cell_formula_units_Z 4
_cell_length_a 10.240(4)
_cell_length_b 13.863(5)
_cell_length_c 20.939(9)
_cell_measurement_reflns_used 10
_cell_measurement_temperature 294
_cell_measurement_theta_max 11
_cell_measurement_theta_min 10
_cell_volume 2911(2)
_computing_cell_refinement 'CAD4 Version 5.0, 1989'
_computing_data_collection 'CAD4 Version 5.0, 1989'
_computing_data_reduction 'Local program'
_computing_molecular_graphics 'ORTEP-II, (Johnson, 1976)'
_computing_publication_material 'Local programs'
_computing_structure_refinement 'RAELS, (Rae, 1989)'
_computing_structure_solution 'SIR92 (Altomare et al, 1994)'
_diffrn_measurement_device_type 'Nonius CAD-4'
_diffrn_measurement_method \w--2\q
_diffrn_radiation_type 'Mo K\a'
_diffrn_radiation_wavelength 0.71073
_diffrn_reflns_av_R_equivalents 0.017
_diffrn_reflns_limit_h_max 12
_diffrn_reflns_limit_h_min 0
_diffrn_reflns_limit_k_max 16
_diffrn_reflns_limit_k_min 0
_diffrn_reflns_limit_l_max 24
_diffrn_reflns_limit_l_min -24
_diffrn_reflns_number 5421
_diffrn_reflns_theta_max 25
_diffrn_standards_decay_% 0
_diffrn_standards_interval_time 30
_diffrn_standards_number 1
_exptl_absorpt_coefficient_mu 0.960
_exptl_absorpt_correction_T_max 0.92
_exptl_absorpt_correction_T_min 0.87
_exptl_absorpt_correction_type analytical
_exptl_absorpt_process_details '(DeMeulenaer & Tompa, 1965)'
_exptl_crystal_colour yellow
_exptl_crystal_density_diffrn 1.63
_exptl_crystal_density_method 'not measured'
_exptl_crystal_description prism
_exptl_crystal_F_000 1448.0
_exptl_crystal_size_max 0.30
_exptl_crystal_size_mid 0.13
_exptl_crystal_size_min 0.11
_refine_diff_density_max 0.54
_refine_diff_density_min -0.83
_refine_ls_extinction_method none
_refine_ls_goodness_of_fit_ref 1.36
_refine_ls_hydrogen_treatment noref
_refine_ls_number_parameters 347
_refine_ls_number_reflns 3784
_refine_ls_R_factor_gt 0.035
_refine_ls_shift/su_max 0.013
_refine_ls_structure_factor_coef F
_refine_ls_weighting_details 'w = 1/[\s^2^(F) + 0.0004F^2^]'
_refine_ls_weighting_scheme calc
_refine_ls_wR_factor_ref 0.044
_reflns_number_gt 3784
_reflns_number_total 5113
_reflns_threshold_expression I>2\s(I)
_cod_data_source_file b602556k.txt
_cod_data_source_block Rh(tbima)(DSC101)
_cod_original_sg_symbol_H-M 'P 21/c'
_cod_database_code 7007255

loop_
_symmetry_equiv_pos_site_id
_symmetry_equiv_pos_as_xyz
1 x,y,z
2 -x,1/2+y,1/2-z
3 -x,-y,-z
4 x,1/2-y,1/2+z

loop_
_atom_site_label
_atom_site_fract_x
_atom_site_fract_y
_atom_site_fract_z
_atom_site_U_iso_or_equiv
_atom_site_adp_type
_atom_site_type_symbol
_atom_site_occupancy
Rh 0.44554(3) 0.26216(2) 0.31736(1) 0.0313(1) Uani Rh 1.0
Cl1 0.37278(11) 0.38479(8) 0.24117(5) 0.0449(3) Uani Cl 1.0
Cl2 0.49867(11) 0.17032(8) 0.23288(5) 0.0433(3) Uani Cl 1.0
N1 0.1736(4) 0.0548(3) 0.3330(2) 0.0472(9) Uani N 1.0
N2 0.2696(3) 0.1892(3) 0.3086(2) 0.0387(8) Uani N 1.0
N3 0.8396(3) 0.2594(3) 0.3998(2) 0.0438(9) Uani N 1.0
N4 0.6404(3) 0.3008(3) 0.3446(2) 0.0365(8) Uani N 1.0
N5 0.4056(4) 0.3270(3) 0.5014(2) 0.0436(9) Uani N 1.0
N6 0.4074(3) 0.3325(2) 0.3962(2) 0.0349(8) Uani N 1.0
N7 0.5077(3) 0.1528(2) 0.3848(2) 0.0382(8) Uani N 1.0
C1 0.4252(4) 0.0655(3) 0.3613(2) 0.044(1) Uani C 1.0
C2 0.2877(4) 0.1025(3) 0.3359(2) 0.040(1) Uani C 1.0
C3 0.0719(5) 0.1141(4) 0.3018(2) 0.048(1) Uani C 1.0
C4 -0.0656(5) 0.1000(4) 0.2842(2) 0.058(1) Uani C 1.0
C5 -0.1379(5) 0.1749(5) 0.2517(3) 0.066(2) Uani C 1.0
C6 -0.0786(5) 0.2624(4) 0.2373(3) 0.063(2) Uani C 1.0
C7 0.0582(5) 0.2756(4) 0.2544(2) 0.052(1) Uani C 1.0
C8 0.1326(4) 0.1998(3) 0.2870(2) 0.041(1) Uani C 1.0
C9 0.6537(4) 0.1358(3) 0.3869(2) 0.044(1) Uani C 1.0
C10 0.7129(4) 0.2320(3) 0.3780(2) 0.037(1) Uani C 1.0
C11 0.8505(4) 0.3531(3) 0.3788(2) 0.044(1) Uani C 1.0
C12 0.9577(4) 0.4159(4) 0.3870(2) 0.053(1) Uani C 1.0
C13 0.9319(5) 0.5068(4) 0.3605(3) 0.059(1) Uani C 1.0
C14 0.8049(5) 0.5339(4) 0.3275(2) 0.052(1) Uani C 1.0
C15 0.6985(4) 0.4709(3) 0.3179(2) 0.041(1) Uani C 1.0
C16 0.7247(4) 0.3795(3) 0.3438(2) 0.036(1) Uani C 1.0
C17 0.4856(5) 0.1811(3) 0.4507(2) 0.046(1) Uani C 1.0
C18 0.4332(4) 0.2805(3) 0.4494(2) 0.039(1) Uani C 1.0
C19 0.3609(4) 0.4180(3) 0.4805(2) 0.041(1) Uani C 1.0
C20 0.3193(5) 0.4953(4) 0.5131(2) 0.054(1) Uani C 1.0
C21 0.2806(5) 0.5779(4) 0.4773(3) 0.055(1) Uani C 1.0
C22 0.2857(5) 0.5836(3) 0.4114(3) 0.053(1) Uani C 1.0
C23 0.3250(4) 0.5055(3) 0.3780(2) 0.043(1) Uani C 1.0
C24 0.3619(4) 0.4225(3) 0.4137(2) 0.0348(9) Uani C 1.0
Cl3 0.23776(15) -0.12011(11) 0.42893(7) 0.0745(4) Uani Cl 1.0
S1D 1.15600(15) 0.16145(12) 0.51783(8) 0.0778(7) Uani S 1.0
O1D 1.0532(4) 0.1597(3) 0.4576(2) 0.096(2) Uani O 1.0
C2D 1.1141(8) 0.2524(5) 0.5677(3) 0.114(1) Uani C 1.0
C1D 1.1222(7) 0.0676(4) 0.5676(3) 0.102(1) Uani C 1.0
OW1 0.4890(4) 0.1972(3) 0.6035(2) 0.075(1) Uani O 1.0
HN1 0.1635 -0.0114 0.3503 0.047 Uani H 1.0
HN3 0.9124 0.2197 0.4263 0.044 Uani H 1.0
HN5 0.4154 0.3007 0.5466 0.044 Uani H 1.0
H1C1 0.4254 0.0195 0.3981 0.044 Uani H 1.0
H2C1 0.4605 0.0323 0.3259 0.044 Uani H 1.0
HC4 -0.1090 0.0390 0.2945 0.058 Uani H 1.0
HC5 -0.2366 0.1674 0.2377 0.066 Uani H 1.0
HC6 -0.1361 0.3153 0.2144 0.063 Uani H 1.0
HC7 0.1015 0.3366 0.2438 0.052 Uani H 1.0
H1C9 0.6655 0.0911 0.3510 0.044 Uani H 1.0
H2C9 0.6971 0.1075 0.4299 0.044 Uani H 1.0
HC12 1.0486 0.3965 0.4108 0.053 Uani H 1.0
HC13 1.0064 0.5545 0.3650 0.059 Uani H 1.0
HC14 0.7906 0.6012 0.3104 0.052 Uani H 1.0
HC15 0.6078 0.4902 0.2937 0.041 Uani H 1.0
H1C17 0.5722 0.1775 0.4828 0.046 Uani H 1.0
H2C17 0.4201 0.1358 0.4641 0.046 Uani H 1.0
HC20 0.3172 0.4916 0.5606 0.054 Uani H 1.0
HC21 0.2483 0.6347 0.4991 0.055 Uani H 1.0
HC22 0.2605 0.6454 0.3875 0.053 Uani H 1.0
HC23 0.3264 0.5092 0.3305 0.043 Uani H 1.0
H1C1D 1.1263 0.3167 0.5481 0.196 Uani H 1.0
H2C1D 1.0190 0.2446 0.5716 0.114 Uani H 1.0
H3C1D 1.1732 0.2479 0.6119 0.134 Uani H 1.0
H1C2D 1.1399 0.0044 0.5479 0.154 Uani H 1.0
H2C2D 1.1807 0.0739 0.6118 0.133 Uani H 1.0
H3C2D 1.0266 0.0707 0.5715 0.124 Uani H 1.0
H1OW1 0.5002 0.2373 0.6440 0.075 Uani H 1.0
H2OW1 0.5784 0.1759 0.5967 0.075 Uani H 1.0

loop_
_atom_site_aniso_label
_atom_site_aniso_U_11
_atom_site_aniso_U_22
_atom_site_aniso_U_33
_atom_site_aniso_U_12
_atom_site_aniso_U_13
_atom_site_aniso_U_23
_atom_site_aniso_type_symbol
Rh 0.0282(2) 0.0332(2) 0.0317(2) 0.0017(1) 0.0041(1) 0.0005(1) Rh
Cl1 0.0477(7) 0.0459(6) 0.0387(6) 0.0059(5) 0.0032(5) 0.0062(5) Cl
Cl2 0.0422(6) 0.0449(6) 0.0443(6) -0.0005(5) 0.0119(5) -0.0077(5) Cl
N1 0.043(2) 0.052(2) 0.048(2) -0.014(2) 0.013(2) 0.001(2) N
N2 0.031(2) 0.046(2) 0.038(2) -0.002(2) 0.005(2) -0.002(2) N
N3 0.032(2) 0.049(2) 0.048(2) 0.006(2) 0.001(2) 0.001(2) N
N4 0.029(2) 0.041(2) 0.038(2) -0.001(2) 0.001(2) -0.002(2) N
N5 0.050(2) 0.051(2) 0.032(2) 0.000(2) 0.011(2) 0.002(2) N
N6 0.036(2) 0.039(2) 0.030(2) 0.002(2) 0.008(2) -0.001(2) N
N7 0.037(2) 0.036(2) 0.039(2) 0.003(2) 0.003(2) 0.005(2) N
C1 0.042(3) 0.035(3) 0.053(3) -0.002(2) 0.006(2) 0.008(2) C
C2 0.039(3) 0.039(3) 0.042(3) -0.002(2) 0.007(2) 0.000(2) C
C3 0.041(3) 0.063(3) 0.040(3) -0.007(2) 0.010(2) -0.008(2) C
C4 0.035(3) 0.093(4) 0.049(3) -0.019(3) 0.011(2) -0.014(3) C
C5 0.032(3) 0.117(5) 0.048(3) -0.002(3) 0.004(2) -0.014(3) C
C6 0.039(3) 0.096(5) 0.051(3) 0.019(3) 0.004(2) -0.004(3) C
C7 0.041(3) 0.064(3) 0.049(3) 0.006(2) 0.006(2) -0.004(3) C
C8 0.035(2) 0.053(3) 0.034(2) 0.001(2) 0.007(2) -0.008(2) C
C9 0.036(3) 0.040(3) 0.053(3) 0.009(2) 0.003(2) 0.005(2) C
C10 0.029(2) 0.040(2) 0.041(2) 0.003(2) 0.003(2) -0.001(2) C
C11 0.034(3) 0.054(3) 0.043(3) -0.001(2) 0.007(2) -0.005(2) C
C12 0.033(3) 0.067(3) 0.057(3) -0.010(2) 0.004(2) -0.008(3) C
C13 0.052(3) 0.063(4) 0.064(3) -0.024(3) 0.013(3) -0.003(3) C
C14 0.058(3) 0.053(3) 0.046(3) -0.010(3) 0.013(2) 0.004(2) C
C15 0.045(3) 0.045(3) 0.032(2) -0.004(2) 0.007(2) 0.004(2) C
C16 0.033(2) 0.044(3) 0.030(2) -0.004(2) 0.008(2) -0.004(2) C
C17 0.056(3) 0.046(3) 0.036(3) 0.011(2) 0.008(2) 0.008(2) C
C18 0.036(2) 0.045(3) 0.037(2) -0.002(2) 0.008(2) 0.000(2) C
C19 0.037(3) 0.048(3) 0.038(2) -0.002(2) 0.008(2) -0.004(2) C
C20 0.054(3) 0.066(3) 0.043(3) -0.006(3) 0.017(2) -0.018(3) C
C21 0.056(3) 0.053(3) 0.056(3) 0.001(3) 0.013(3) -0.016(3) C
C22 0.046(3) 0.043(3) 0.065(3) 0.006(2) 0.003(2) -0.004(2) C
C23 0.044(3) 0.043(3) 0.043(3) 0.005(2) 0.009(2) -0.004(2) C
C24 0.030(2) 0.040(2) 0.034(2) -0.001(2) 0.006(2) -0.007(2) C
Cl3 0.0625(9) 0.087(1) 0.0705(9) 0.0096(8) 0.0063(7) 0.0229(8) Cl
S1D 0.0562(9) 0.091(1) 0.084(1) 0.0037(8) 0.0089(7) 0.0102(8) S
O1D 0.088(3) 0.119(3) 0.074(1) 0.047(3) 0.0022(9) 0.016(1) O
C2D 0.137(6) 0.081(2) 0.117(3) 0.008(2) 0.009(4) -0.009(2) C
C1D 0.131(4) 0.082(2) 0.093(2) 0.031(2) 0.018(2) 0.027(2) C
OW1 0.093(3) 0.088(3) 0.044(2) 0.013(2) 0.018(2) 0.004(2) O

loop_
_geom_angle_atom_site_label_1
_geom_angle_atom_site_label_2
_geom_angle_atom_site_label_3
_geom_angle
_geom_angle_site_symmetry_1
_geom_angle_site_symmetry_2
_geom_angle_site_symmetry_3
_geom_angle_publ_flag
Cl1 Rh Cl2 88.31(4) 1_555 1_555 1_555 no
Cl1 Rh N2 98.3(1) 1_555 1_555 1_555 no
Cl1 Rh N4 99.2(1) 1_555 1_555 1_555 no
Cl1 Rh N6 96.8(1) 1_555 1_555 1_555 no
Cl1 Rh N7 179.31(9) 1_555 1_555 1_555 no
Cl2 Rh N2 89.9(1) 1_555 1_555 1_555 no
Cl2 Rh N4 89.5(1) 1_555 1_555 1_555 no
Cl2 Rh N6 174.9(1) 1_555 1_555 1_555 no
Cl2 Rh N7 91.8(1) 1_555 1_555 1_555 no
N2 Rh N4 162.5(1) 1_555 1_555 1_555 no
N2 Rh N6 90.0(1) 1_555 1_555 1_555 no
N2 Rh N7 81.0(1) 1_555 1_555 1_555 no
N4 Rh N6 89.1(1) 1_555 1_555 1_555 no
N4 Rh N7 81.5(1) 1_555 1_555 1_555 no
N6 Rh N7 83.2(1) 1_555 1_555 1_555 no
C2 N1 C3 107.2(4) 1_555 1_555 1_555 no
Rh N2 C2 111.5(3) 1_555 1_555 1_555 no
Rh N2 C8 142.2(3) 1_555 1_555 1_555 no
C2 N2 C8 106.2(4) 1_555 1_555 1_555 no
C10 N3 C11 107.0(4) 1_555 1_555 1_555 no
Rh N4 C10 112.0(3) 1_555 1_555 1_555 no
Rh N4 C16 141.1(3) 1_555 1_555 1_555 no
C10 N4 C16 106.8(3) 1_555 1_555 1_555 no
C18 N5 C19 106.9(4) 1_555 1_555 1_555 no
Rh N6 C18 112.9(3) 1_555 1_555 1_555 no
Rh N6 C24 140.4(3) 1_555 1_555 1_555 no
C18 N6 C24 106.7(3) 1_555 1_555 1_555 no
Rh N7 C1 106.9(2) 1_555 1_555 1_555 no
Rh N7 C9 107.4(3) 1_555 1_555 1_555 no
Rh N7 C17 110.6(3) 1_555 1_555 1_555 no
C1 N7 C9 112.0(3) 1_555 1_555 1_555 no
C1 N7 C17 109.5(3) 1_555 1_555 1_555 no
C9 N7 C17 110.4(3) 1_555 1_555 1_555 no
N7 C1 C2 105.6(3) 1_555 1_555 1_555 no
N1 C2 N2 112.7(4) 1_555 1_555 1_555 no
N1 C2 C1 126.9(4) 1_555 1_555 1_555 no
N2 C2 C1 120.3(4) 1_555 1_555 1_555 no
N1 C3 C4 131.7(5) 1_555 1_555 1_555 no
N1 C3 C8 106.4(4) 1_555 1_555 1_555 no
C4 C3 C8 121.9(5) 1_555 1_555 1_555 no
C3 C4 C5 116.1(5) 1_555 1_555 1_555 no
C4 C5 C6 122.8(5) 1_555 1_555 1_555 no
C5 C6 C7 120.8(5) 1_555 1_555 1_555 no
C6 C7 C8 116.8(5) 1_555 1_555 1_555 no
N2 C8 C3 107.5(4) 1_555 1_555 1_555 no
N2 C8 C7 130.9(4) 1_555 1_555 1_555 no
C3 C8 C7 121.6(4) 1_555 1_555 1_555 no
N7 C9 C10 106.5(3) 1_555 1_555 1_555 no
N3 C10 N4 112.2(4) 1_555 1_555 1_555 no
N3 C10 C9 126.9(4) 1_555 1_555 1_555 no
N4 C10 C9 120.8(4) 1_555 1_555 1_555 no
N3 C11 C12 131.6(4) 1_555 1_555 1_555 no
N3 C11 C16 106.7(4) 1_555 1_555 1_555 no
C12 C11 C16 121.7(4) 1_555 1_555 1_555 no
C11 C12 C13 116.2(4) 1_555 1_555 1_555 no
C12 C13 C14 121.9(4) 1_555 1_555 1_555 no
C13 C14 C15 122.1(5) 1_555 1_555 1_555 no
C14 C15 C16 115.9(4) 1_555 1_555 1_555 no
N4 C16 C11 107.3(4) 1_555 1_555 1_555 no
N4 C16 C15 130.6(4) 1_555 1_555 1_555 no
C11 C16 C15 122.1(4) 1_555 1_555 1_555 no
N7 C17 C18 110.5(3) 1_555 1_555 1_555 no
N5 C18 N6 112.7(4) 1_555 1_555 1_555 no
N5 C18 C17 124.6(4) 1_555 1_555 1_555 no
N6 C18 C17 122.7(4) 1_555 1_555 1_555 no
N5 C19 C20 131.7(4) 1_555 1_555 1_555 no
N5 C19 C24 106.7(4) 1_555 1_555 1_555 no
C20 C19 C24 121.6(4) 1_555 1_555 1_555 no
C19 C20 C21 117.1(4) 1_555 1_555 1_555 no
C20 C21 C22 121.4(4) 1_555 1_555 1_555 no
C21 C22 C23 121.7(5) 1_555 1_555 1_555 no
C22 C23 C24 116.8(4) 1_555 1_555 1_555 no
N6 C24 C19 106.9(4) 1_555 1_555 1_555 no
N6 C24 C23 131.7(4) 1_555 1_555 1_555 no
C19 C24 C23 121.4(4) 1_555 1_555 1_555 no
O1D S1D C2D 107.8(2) 1_555 1_555 1_555 no
O1D S1D C1D 107.8(2) 1_555 1_555 1_555 no
C2D S1D C1D 94.6(4) 1_555 1_555 1_555 no

loop_
_geom_bond_atom_site_label_1
_geom_bond_atom_site_label_2
_geom_bond_distance
_geom_bond_site_symmetry_1
_geom_bond_site_symmetry_2
_geom_bond_publ_flag
Rh Cl1 2.347(1) 1_555 1_555 no
Rh Cl2 2.331(1) 1_555 1_555 no
Rh N2 2.041(3) 1_555 1_555 no
Rh N4 2.033(3) 1_555 1_555 no
Rh N6 2.022(3) 1_555 1_555 no
Rh N7 2.082(3) 1_555 1_555 no
N1 C2 1.333(5) 1_555 1_555 no
N1 C3 1.383(6) 1_555 1_555 no
N2 C2 1.327(5) 1_555 1_555 no
N2 C8 1.393(5) 1_555 1_555 no
N3 C10 1.340(5) 1_555 1_555 no
N3 C11 1.383(6) 1_555 1_555 no
N4 C10 1.318(5) 1_555 1_555 no
N4 C16 1.394(5) 1_555 1_555 no
N5 C18 1.344(5) 1_555 1_555 no
N5 C19 1.383(6) 1_555 1_555 no
N6 C18 1.308(5) 1_555 1_555 no
N6 C24 1.406(5) 1_555 1_555 no
N7 C1 1.500(5) 1_555 1_555 no
N7 C9 1.504(5) 1_555 1_555 no
N7 C17 1.495(5) 1_555 1_555 no
C1 C2 1.493(6) 1_555 1_555 no
C3 C4 1.396(6) 1_555 1_555 no
C3 C8 1.404(6) 1_555 1_555 no
C4 C5 1.373(8) 1_555 1_555 no
C5 C6 1.415(8) 1_555 1_555 no
C6 C7 1.387(7) 1_555 1_555 no
C7 C8 1.392(6) 1_555 1_555 no
C9 C10 1.492(6) 1_555 1_555 no
C11 C12 1.384(6) 1_555 1_555 no
C11 C16 1.396(6) 1_555 1_555 no
C12 C13 1.381(7) 1_555 1_555 no
C13 C14 1.395(7) 1_555 1_555 no
C14 C15 1.379(6) 1_555 1_555 no
C15 C16 1.384(6) 1_555 1_555 no
C17 C18 1.477(6) 1_555 1_555 no
C19 C20 1.383(6) 1_555 1_555 no
C19 C24 1.401(6) 1_555 1_555 no
C20 C21 1.382(7) 1_555 1_555 no
C21 C22 1.393(7) 1_555 1_555 no
C22 C23 1.391(6) 1_555 1_555 no
C23 C24 1.382(6) 1_555 1_555 no
S1D O1D 1.471(4) 1_555 1_555 no
S1D C2D 1.744(5) 1_555 1_555 no
S1D C1D 1.744(5) 1_555 1_555 no
